data_4113414
loop_
_publ_author_name
'David F. Cauble'
'John D. Gipson'
'Michael J. Krische'

_publ_section_title
;
 Diastereo- and Enantioselective Catalytic Carbometallative Aldol
 Cycloreduction: Tandem Conjugate Addition-Aldol Cyclization
;
_journal_name_full 'Journal of the American Chemical Society'
_journal_page_first 1110
_journal_page_last 1111
_journal_paper_doi 10.1021/ja0211095
_journal_volume 125
_journal_year 2003
_chemical_formula_sum 'C20 H22 O2'
_chemical_formula_weight 294.38
_chemical_name_systematic
;
 ?
;
_space_group_IT_number 2
_symmetry_cell_setting triclinic
_symmetry_space_group_name_Hall '-P 1'
_symmetry_space_group_name_H-M 'P -1'
_atom_sites_solution_hydrogens geom
_atom_sites_solution_primary direct
_atom_sites_solution_secondary difmap
_audit_creation_method SHELXL-97
_cell_angle_alpha 77.207(2)
_cell_angle_beta 88.146(2)
_cell_angle_gamma 75.752(2)
_cell_formula_units_Z 2
_cell_length_a 5.8655(2)
_cell_length_b 10.3184(4)
_cell_length_c 13.7171(7)
_cell_measurement_temperature 153(2)
_cell_volume 784.47(6)
_computing_structure_refinement 'SHELXL-97 (Sheldrick, 1997)'
_computing_structure_solution 'SHELXS-97 (Sheldrick, 1990)'
_diffrn_ambient_temperature 153(2)
_diffrn_measured_fraction_theta_full 0.957
_diffrn_measured_fraction_theta_max 0.957
_diffrn_radiation_monochromator graphite
_diffrn_radiation_source 'fine-focus sealed tube'
_diffrn_radiation_type MoK\a
_diffrn_radiation_wavelength 0.71073
_diffrn_reflns_av_R_equivalents 0.0209
_diffrn_reflns_av_sigmaI/netI 0.0483
_diffrn_reflns_limit_h_max 7
_diffrn_reflns_limit_h_min -7
_diffrn_reflns_limit_k_max 13
_diffrn_reflns_limit_k_min -12
_diffrn_reflns_limit_l_max 17
_diffrn_reflns_limit_l_min -17
_diffrn_reflns_number 5352
_diffrn_reflns_theta_full 27.47
_diffrn_reflns_theta_max 27.47
_diffrn_reflns_theta_min 3.05
_exptl_absorpt_coefficient_mu 0.079
_exptl_absorpt_correction_type none
_exptl_crystal_colour colorless
_exptl_crystal_density_diffrn 1.246
_exptl_crystal_description lathe
_exptl_crystal_F_000 316
_exptl_crystal_size_max 0.30
_exptl_crystal_size_mid 0.16
_exptl_crystal_size_min 0.11
_refine_diff_density_max 0.186
_refine_diff_density_min -0.163
_refine_diff_density_rms 0.036
_refine_ls_extinction_coef 0.045(5)
_refine_ls_extinction_expression Fc^*^=kFc[1+0.001xFc^2^\l^3^/sin(2\q)]^-1/4^
_refine_ls_extinction_method SHELXL
_refine_ls_goodness_of_fit_ref 1.002
_refine_ls_hydrogen_treatment mixed
_refine_ls_matrix_type full
_refine_ls_number_parameters 288
_refine_ls_number_reflns 3449
_refine_ls_number_restraints 0
_refine_ls_restrained_S_all 1.002
_refine_ls_R_factor_all 0.0627
_refine_ls_R_factor_gt 0.0438
_refine_ls_shift/su_max 0.000
_refine_ls_shift/su_mean 0.000
_refine_ls_structure_factor_coef Fsqd
_refine_ls_weighting_details 'calc w=1/[\s^2^(Fo^2^)+(0.0333P)^2^+0.2837P] where P=(Fo^2^+2Fc^2^)/3'
_refine_ls_weighting_scheme calc
_refine_ls_wR_factor_gt 0.0939
_refine_ls_wR_factor_ref 0.1040
_reflns_number_gt 2727
_reflns_number_total 3449
_reflns_threshold_expression >2sigma(I)
_cod_data_source_file ja0211095.cif
_cod_data_source_block 2b
_cod_database_code 4113414

loop_
_symmetry_equiv_pos_as_xyz
'x, y, z'
'-x, -y, -z'

loop_
_atom_site_label
_atom_site_type_symbol
_atom_site_fract_x
_atom_site_fract_y
_atom_site_fract_z
_atom_site_U_iso_or_equiv
_atom_site_adp_type
_atom_site_occupancy
_atom_site_symmetry_multiplicity
_atom_site_calc_flag
C1 C 0.3839(2) 0.07670(13) 0.25987(11) 0.0259(3) Uani 1 1 d
C2 C 0.3328(2) 0.23284(13) 0.26034(10) 0.0205(3) Uani 1 1 d
C3 C 0.3055(2) 0.32187(13) 0.15303(10) 0.0228(3) Uani 1 1 d
C4 C 0.5275(3) 0.27784(14) 0.09403(11) 0.0295(3) Uani 1 1 d
C5 C 0.5840(3) 0.12544(15) 0.09362(12) 0.0340(4) Uani 1 1 d
C6 C 0.6021(3) 0.03738(14) 0.19933(11) 0.0284(3) Uani 1 1 d
C8 C 0.4162(3) -0.01008(16) 0.36610(13) 0.0396(4) Uani 1 1 d
O9 O 0.1947(2) 0.04973(11) 0.21020(9) 0.0395(3) Uani 1 1 d
C10 C 0.1147(2) 0.26703(12) 0.32132(10) 0.0224(3) Uani 1 1 d
O11 O -0.07699(16) 0.26558(10) 0.28805(7) 0.0305(3) Uani 1 1 d
C11 C 0.1296(2) 0.29171(13) 0.42354(10) 0.0235(3) Uani 1 1 d
C12 C -0.0345(3) 0.25363(15) 0.49338(11) 0.0295(3) Uani 1 1 d
C13 C -0.0307(3) 0.27660(16) 0.58869(12) 0.0347(4) Uani 1 1 d
C14 C 0.1310(3) 0.34158(15) 0.61479(11) 0.0324(3) Uani 1 1 d
C15 C 0.2946(3) 0.37910(14) 0.54657(11) 0.0301(3) Uani 1 1 d
C16 C 0.2980(2) 0.35201(13) 0.45153(11) 0.0262(3) Uani 1 1 d
C17 C 0.2504(2) 0.47402(13) 0.15267(9) 0.0228(3) Uani 1 1 d
C18 C 0.4122(3) 0.53084(14) 0.19041(10) 0.0263(3) Uani 1 1 d
C19 C 0.3629(3) 0.67076(14) 0.18667(11) 0.0291(3) Uani 1 1 d
C20 C 0.1521(3) 0.75672(15) 0.14509(11) 0.0310(3) Uani 1 1 d
C21 C -0.0101(3) 0.70166(15) 0.10779(11) 0.0311(3) Uani 1 1 d
C22 C 0.0384(3) 0.56141(14) 0.11194(10) 0.0265(3) Uani 1 1 d
H2 H 0.469(3) 0.2466(14) 0.2932(11) 0.022(4) Uiso 1 1 d
H3 H 0.165(3) 0.3060(14) 0.1209(11) 0.024(4) Uiso 1 1 d
H4A H 0.665(3) 0.3009(15) 0.1246(12) 0.030(4) Uiso 1 1 d
H4B H 0.503(3) 0.3343(17) 0.0257(13) 0.037(4) Uiso 1 1 d
H5A H 0.457(3) 0.1055(16) 0.0558(13) 0.037(4) Uiso 1 1 d
H5B H 0.735(3) 0.0986(18) 0.0567(13) 0.045(5) Uiso 1 1 d
H6A H 0.740(3) 0.0452(15) 0.2358(11) 0.027(4) Uiso 1 1 d
H6B H 0.623(3) -0.0615(17) 0.1979(12) 0.035(4) Uiso 1 1 d
H8A H 0.550(3) 0.0102(18) 0.4003(14) 0.052(5) Uiso 1 1 d
H8B H 0.455(3) -0.106(2) 0.3631(14) 0.054(5) Uiso 1 1 d
H8C H 0.266(3) 0.0105(18) 0.4046(14) 0.050(5) Uiso 1 1 d
H9 H 0.057(5) 0.108(3) 0.2254(19) 0.085(8) Uiso 1 1 d
H12 H -0.153(3) 0.2094(16) 0.4730(12) 0.034(4) Uiso 1 1 d
H13 H -0.146(3) 0.2473(17) 0.6373(13) 0.045(5) Uiso 1 1 d
H14 H 0.127(3) 0.3593(17) 0.6839(13) 0.041(4) Uiso 1 1 d
H15 H 0.411(3) 0.4228(17) 0.5653(12) 0.038(4) Uiso 1 1 d
H16 H 0.414(3) 0.3783(16) 0.4028(12) 0.034(4) Uiso 1 1 d
H18 H 0.564(3) 0.4705(16) 0.2182(12) 0.032(4) Uiso 1 1 d
H19 H 0.478(3) 0.7118(17) 0.2144(13) 0.041(4) Uiso 1 1 d
H20 H 0.120(3) 0.8533(18) 0.1450(12) 0.036(4) Uiso 1 1 d
H21 H -0.161(3) 0.7603(16) 0.0785(12) 0.034(4) Uiso 1 1 d
H22 H -0.079(3) 0.5237(16) 0.0861(12) 0.033(4) Uiso 1 1 d

loop_
_atom_site_aniso_label
_atom_site_aniso_U_11
_atom_site_aniso_U_22
_atom_site_aniso_U_33
_atom_site_aniso_U_23
_atom_site_aniso_U_13
_atom_site_aniso_U_12
C1 0.0226(7) 0.0216(7) 0.0354(8) -0.0070(6) 0.0024(6) -0.0083(5)
C2 0.0197(6) 0.0215(6) 0.0220(7) -0.0054(5) 0.0005(5) -0.0077(5)
C3 0.0258(7) 0.0228(7) 0.0209(7) -0.0050(5) -0.0005(5) -0.0073(5)
C4 0.0361(8) 0.0291(8) 0.0226(7) -0.0053(6) 0.0064(6) -0.0079(6)
C5 0.0390(9) 0.0314(8) 0.0317(8) -0.0120(6) 0.0068(7) -0.0051(6)
C6 0.0265(7) 0.0226(7) 0.0363(8) -0.0077(6) 0.0044(6) -0.0059(5)
C8 0.0432(10) 0.0236(8) 0.0440(10) 0.0016(7) 0.0129(8) -0.0032(7)
O9 0.0276(6) 0.0356(6) 0.0655(8) -0.0256(5) 0.0020(5) -0.0139(5)
C10 0.0219(7) 0.0177(6) 0.0273(7) -0.0023(5) 0.0004(5) -0.0068(5)
O11 0.0218(5) 0.0377(6) 0.0337(6) -0.0097(4) -0.0006(4) -0.0085(4)
C11 0.0232(7) 0.0196(6) 0.0257(7) -0.0036(5) 0.0012(5) -0.0030(5)
C12 0.0260(7) 0.0313(8) 0.0316(8) -0.0069(6) 0.0042(6) -0.0081(6)
C13 0.0317(8) 0.0408(9) 0.0300(8) -0.0084(7) 0.0084(6) -0.0066(6)
C14 0.0377(8) 0.0311(8) 0.0251(8) -0.0078(6) 0.0005(6) -0.0008(6)
C15 0.0358(8) 0.0252(7) 0.0296(8) -0.0062(6) -0.0044(6) -0.0072(6)
C16 0.0286(7) 0.0232(7) 0.0270(7) -0.0038(5) 0.0015(6) -0.0084(5)
C17 0.0285(7) 0.0231(7) 0.0174(6) -0.0030(5) 0.0035(5) -0.0089(5)
C18 0.0287(8) 0.0279(7) 0.0233(7) -0.0038(5) 0.0015(6) -0.0107(6)
C19 0.0366(8) 0.0300(8) 0.0255(7) -0.0080(6) 0.0059(6) -0.0158(6)
C20 0.0435(9) 0.0245(7) 0.0262(7) -0.0076(6) 0.0090(6) -0.0101(6)
C21 0.0334(8) 0.0299(8) 0.0260(7) -0.0056(6) 0.0016(6) -0.0009(6)
C22 0.0292(7) 0.0283(7) 0.0223(7) -0.0062(5) 0.0010(6) -0.0073(6)

loop_
_atom_type_symbol
_atom_type_description
_atom_type_scat_dispersion_real
_atom_type_scat_dispersion_imag
_atom_type_scat_source
C C 0.0033 0.0016 'International Tables Vol C Tables 4.2.6.8 and 6.1.1.4'
H H 0.0000 0.0000 'International Tables Vol C Tables 4.2.6.8 and 6.1.1.4'
O O 0.0106 0.0060 'International Tables Vol C Tables 4.2.6.8 and 6.1.1.4'

loop_
_geom_angle_atom_site_label_1
_geom_angle_atom_site_label_2
_geom_angle_atom_site_label_3
_geom_angle
O9 C1 C6 106.07(11)
O9 C1 C8 109.64(12)
C6 C1 C8 110.62(12)
O9 C1 C2 110.24(10)
C6 C1 C2 109.44(10)
C8 C1 C2 110.74(12)
C10 C2 C3 112.45(10)
C10 C2 C1 107.50(10)
C3 C2 C1 111.30(10)
C10 C2 H2 109.8(8)
C3 C2 H2 108.5(8)
C1 C2 H2 107.2(8)
C17 C3 C4 111.67(11)
C17 C3 C2 111.72(10)
C4 C3 C2 109.81(11)
C17 C3 H3 106.7(8)
C4 C3 H3 109.8(8)
C2 C3 H3 106.9(8)
C5 C4 C3 112.13(12)
C5 C4 H4A 110.4(8)
C3 C4 H4A 108.7(9)
C5 C4 H4B 111.1(10)
C3 C4 H4B 108.1(10)
H4A C4 H4B 106.3(13)
C6 C5 C4 111.52(12)
C6 C5 H5A 108.3(9)
C4 C5 H5A 110.0(9)
C6 C5 H5B 110.5(10)
C4 C5 H5B 110.3(10)
H5A C5 H5B 106.0(14)
C1 C6 C5 112.91(12)
C1 C6 H6A 108.1(9)
C5 C6 H6A 110.3(9)
C1 C6 H6B 106.8(9)
C5 C6 H6B 110.7(9)
H6A C6 H6B 107.8(12)
C1 C8 H8A 108.8(11)
C1 C8 H8B 108.7(11)
H8A C8 H8B 109.6(15)
C1 C8 H8C 110.6(10)
H8A C8 H8C 110.2(15)
H8B C8 H8C 109.0(15)
C1 O9 H9 106.9(15)
O11 C10 C11 119.25(12)
O11 C10 C2 119.10(12)
C11 C10 C2 121.48(11)
C16 C11 C12 119.26(13)
C16 C11 C10 122.65(12)
C12 C11 C10 118.09(12)
C13 C12 C11 120.32(14)
C13 C12 H12 120.9(9)
C11 C12 H12 118.7(9)
C12 C13 C14 120.14(14)
C12 C13 H13 119.1(10)
C14 C13 H13 120.8(10)
C15 C14 C13 120.01(14)
C15 C14 H14 121.6(10)
C13 C14 H14 118.4(10)
C14 C15 C16 120.36(14)
C14 C15 H15 120.2(10)
C16 C15 H15 119.4(10)
C15 C16 C11 119.83(13)
C15 C16 H16 120.7(9)
C11 C16 H16 119.4(9)
C22 C17 C18 118.09(12)
C22 C17 C3 120.58(12)
C18 C17 C3 121.31(12)
C19 C18 C17 120.73(13)
C19 C18 H18 120.2(9)
C17 C18 H18 119.0(9)
C20 C19 C18 120.57(13)
C20 C19 H19 118.5(10)
C18 C19 H19 120.9(10)
C21 C20 C19 119.28(13)
C21 C20 H20 121.6(9)
C19 C20 H20 119.1(9)
C20 C21 C22 120.27(14)
C20 C21 H21 120.8(9)
C22 C21 H21 119.0(9)
C21 C22 C17 121.06(13)
C21 C22 H22 119.3(9)
C17 C22 H22 119.6(9)

loop_
_geom_bond_atom_site_label_1
_geom_bond_atom_site_label_2
_geom_bond_distance
C1 O9 1.4343(17)
C1 C6 1.5223(19)
C1 C8 1.522(2)
C1 C2 1.5661(17)
C2 C10 1.5167(18)
C2 C3 1.5429(18)
C2 H2 0.984(14)
C3 C17 1.5219(18)
C3 C4 1.5362(19)
C3 H3 1.013(15)
C4 C5 1.526(2)
C4 H4A 1.024(16)
C4 H4B 0.982(17)
C5 C6 1.523(2)
C5 H5A 1.007(17)
C5 H5B 1.015(18)
C6 H6A 0.993(15)
C6 H6B 1.001(16)
C8 H8A 1.01(2)
C8 H8B 0.97(2)
C8 H8C 1.01(2)
O9 H9 0.93(3)
C10 O11 1.2317(15)
C10 C11 1.4885(19)
C11 C16 1.3939(19)
C11 C12 1.3997(19)
C12 C13 1.381(2)
C12 H12 0.998(16)
C13 C14 1.385(2)
C13 H13 0.988(19)
C14 C15 1.382(2)
C14 H14 1.003(18)
C15 C16 1.391(2)
C15 H15 0.976(17)
C16 H16 0.981(17)
C17 C22 1.3933(19)
C17 C18 1.3974(19)
C18 C19 1.390(2)
C18 H18 0.987(16)
C19 C20 1.386(2)
C19 H19 1.006(17)
C20 C21 1.384(2)
C20 H20 0.967(17)
C21 C22 1.393(2)
C21 H21 0.981(17)
C22 H22 0.981(16)

loop_
_geom_hbond_atom_site_label_D
_geom_hbond_atom_site_label_H
_geom_hbond_atom_site_label_A
_geom_hbond_distance_DH
_geom_hbond_distance_HA
_geom_hbond_distance_DA
_geom_hbond_angle_DHA
O9 H9 O11 0.93(3) 1.99(3) 2.7995(15) 145(2)

loop_
_geom_torsion_atom_site_label_1
_geom_torsion_atom_site_label_2
_geom_torsion_atom_site_label_3
_geom_torsion_atom_site_label_4
_geom_torsion
O9 C1 C2 C10 63.70(14)
C6 C1 C2 C10 179.99(11)
C8 C1 C2 C10 -57.80(14)
O9 C1 C2 C3 -59.85(14)
C6 C1 C2 C3 56.45(14)
C8 C1 C2 C3 178.65(12)
C10 C2 C3 C17 58.05(14)
C1 C2 C3 C17 178.73(10)
C10 C2 C3 C4 -177.48(11)
C1 C2 C3 C4 -56.80(14)
C17 C3 C4 C5 -179.82(12)
C2 C3 C4 C5 55.68(15)
C3 C4 C5 C6 -54.41(17)
O9 C1 C6 C5 63.78(15)
C8 C1 C6 C5 -177.40(13)
C2 C1 C6 C5 -55.13(15)
C4 C5 C6 C1 54.70(17)
C3 C2 C10 O11 53.83(15)
C1 C2 C10 O11 -69.01(15)
C3 C2 C10 C11 -130.92(12)
C1 C2 C10 C11 106.24(13)
O11 C10 C11 C16 -151.74(13)
C2 C10 C11 C16 33.02(18)
O11 C10 C11 C12 27.59(18)
C2 C10 C11 C12 -147.64(12)
C16 C11 C12 C13 0.5(2)
C10 C11 C12 C13 -178.85(13)
C11 C12 C13 C14 2.1(2)
C12 C13 C14 C15 -2.4(2)
C13 C14 C15 C16 0.0(2)
C14 C15 C16 C11 2.6(2)
C12 C11 C16 C15 -2.83(19)
C10 C11 C16 C15 176.50(12)
C4 C3 C17 C22 119.48(14)
C2 C3 C17 C22 -117.10(13)
C4 C3 C17 C18 -58.76(16)
C2 C3 C17 C18 64.66(16)
C22 C17 C18 C19 -0.40(19)
C3 C17 C18 C19 177.89(12)
C17 C18 C19 C20 -0.2(2)
C18 C19 C20 C21 0.4(2)
C19 C20 C21 C22 -0.1(2)
C20 C21 C22 C17 -0.5(2)
C18 C17 C22 C21 0.7(2)
C3 C17 C22 C21 -177.55(12)
